data_4073968
loop_
_publ_author_name
'Lavoie, Nathalie'
'Ong, Tiow-Gan'
'Gorelsky, Serge I.'
'Korobkov, Ilia'
'Yap, Glenn P. A.'
'Richeson, Darrin S.'

_publ_section_title
;
 Bis(imido) W(VI) Complexes Chelated by N,N&#x2032;-Disubstituted
 1,8-Diamidonaphthalene: An Analysis of Bonding, Isocyanate Insertion, and
 Al-Me Transfer
;
_journal_issue 26
_journal_name_full Organometallics
_journal_page_first 6586
_journal_paper_doi 10.1021/om700763v
_journal_volume 26
_journal_year 2007
_chemical_formula_sum 'C32 H45 N5 O W'
_chemical_formula_weight 699.58
_chemical_name_systematic
; 
 ? 
;
_space_group_IT_number 2
_symmetry_cell_setting triclinic
_symmetry_space_group_name_Hall '-P 1'
_symmetry_space_group_name_H-M 'P -1'
_atom_sites_solution_hydrogens geom
_atom_sites_solution_primary direct
_atom_sites_solution_secondary difmap
_audit_creation_method SHELXL-97
_cell_angle_alpha 67.839(8)
_cell_angle_beta 74.348(9)
_cell_angle_gamma 76.871(15)
_cell_formula_units_Z 4
_cell_length_a 10.7269(14)
_cell_length_b 17.284(3)
_cell_length_c 18.857(3)
_cell_measurement_reflns_used 822
_cell_measurement_temperature 120(2)
_cell_measurement_theta_max 20.70
_cell_measurement_theta_min 2.52
_cell_volume 3086.9(9)
_computing_cell_refinement 'SHELXTL, Sheldrick (2001)'
_computing_data_collection 'SMART, Bruker (2002)'
_computing_data_reduction 'SHELXTL, Sheldrick (2001)'
_computing_molecular_graphics 'SHELXTL, Sheldrick (2001)'
_computing_publication_material 'SHELXTL, Sheldrick (2001)'
_computing_structure_refinement 'SHELXL-97 (Sheldrick, 1997)'
_computing_structure_solution 'SHELXS-97 (Sheldrick, 1990)'
_diffrn_ambient_temperature 120(2)
_diffrn_detector_area_resol_mean 836.6
_diffrn_measured_fraction_theta_full 0.997
_diffrn_measured_fraction_theta_max 0.907
_diffrn_measurement_device_type 'Bruker AXS APEX diffractometer'
_diffrn_measurement_method \w
_diffrn_radiation_monochromator graphite
_diffrn_radiation_source 'fine-focus sealed tube'
_diffrn_radiation_type MoK\a
_diffrn_radiation_wavelength 0.71073
_diffrn_reflns_av_R_equivalents 0.0704
_diffrn_reflns_av_sigmaI/netI 0.0960
_diffrn_reflns_limit_h_max 14
_diffrn_reflns_limit_h_min -14
_diffrn_reflns_limit_k_max 22
_diffrn_reflns_limit_k_min -23
_diffrn_reflns_limit_l_max 23
_diffrn_reflns_limit_l_min -23
_diffrn_reflns_number 34977
_diffrn_reflns_theta_full 25.00
_diffrn_reflns_theta_max 28.32
_diffrn_reflns_theta_min 1.19
_diffrn_standards_decay_% <1
_exptl_absorpt_coefficient_mu 3.774
_exptl_absorpt_correction_T_max 0.7276
_exptl_absorpt_correction_T_min 0.5341
_exptl_absorpt_correction_type multi-scan
_exptl_absorpt_process_details 'SADABS, Sheldrick (2003)'
_exptl_crystal_colour yellow
_exptl_crystal_density_diffrn 1.505
_exptl_crystal_density_method 'not measured'
_exptl_crystal_description block
_exptl_crystal_F_000 1416
_exptl_crystal_size_max 0.19
_exptl_crystal_size_mid 0.14
_exptl_crystal_size_min 0.09
_refine_diff_density_max 1.609
_refine_diff_density_min -1.267
_refine_diff_density_rms 0.177
_refine_ls_extinction_method none
_refine_ls_goodness_of_fit_ref 1.000
_refine_ls_hydrogen_treatment constr
_refine_ls_matrix_type full
_refine_ls_number_parameters 725
_refine_ls_number_reflns 13946
_refine_ls_number_restraints 0
_refine_ls_restrained_S_all 1.000
_refine_ls_R_factor_all 0.0682
_refine_ls_R_factor_gt 0.0456
_refine_ls_shift/su_max 0.002
_refine_ls_shift/su_mean 0.000
_refine_ls_structure_factor_coef Fsqd
_refine_ls_weighting_details 'calc w=1/[\s^2^(Fo^2^)+(0.0097P)^2^] where P=(Fo^2^+2Fc^2^)/3'
_refine_ls_weighting_scheme calc
_refine_ls_wR_factor_gt 0.0857
_refine_ls_wR_factor_ref 0.0940
_reflns_number_gt 10249
_reflns_number_total 13946
_reflns_threshold_expression >2sigma(I)
_cod_data_source_file om700763v-file003.cif
_cod_data_source_block darr033
_cod_depositor_comments
;
The following automatic conversions were performed:

'_symmetry_cell_setting' value 'Triclinic' changed to 'triclinic'
according to /home/saulius/struct/CIF-dictionaries/cif_core.dic
dictionary named 'cif_core.dic' version 2.4.1 from 2010-06-29.

Automatic conversion script
Id: cif_fix_values 1715 2011-07-08 13:25:40Z adriana 
;
_cod_original_sg_symbol_H-M P-1
_cod_database_code 4073968

loop_
_symmetry_equiv_pos_as_xyz
'x, y, z'
'-x, -y, -z'

loop_
_atom_site_label
_atom_site_type_symbol
_atom_site_fract_x
_atom_site_fract_y
_atom_site_fract_z
_atom_site_U_iso_or_equiv
_atom_site_adp_type
_atom_site_occupancy
_atom_site_symmetry_multiplicity
_atom_site_calc_flag
_atom_site_refinement_flags
W1 W 0.26080(2) 0.327082(14) 0.240564(13) 0.01523(7) Uani 1 1 d .
W2 W 0.10420(2) 0.840001(14) 0.251772(13) 0.01575(7) Uani 1 1 d .
N1 N 0.2237(4) 0.4441(3) 0.1626(3) 0.0182(10) Uani 1 1 d .
N2 N 0.0398(4) 0.3424(3) 0.2516(3) 0.0176(10) Uani 1 1 d .
N3 N 0.1540(4) 0.2297(3) 0.3235(2) 0.0164(10) Uani 1 1 d .
N4 N 0.3400(4) 0.3432(3) 0.3023(3) 0.0195(11) Uani 1 1 d .
N5 N 0.3663(5) 0.2739(3) 0.1807(3) 0.0218(11) Uani 1 1 d .
N6 N 0.2313(4) 0.9244(3) 0.2249(3) 0.0193(11) Uani 1 1 d .
N7 N 0.2668(4) 0.7598(3) 0.3171(3) 0.0178(10) Uani 1 1 d .
N8 N 0.0804(4) 0.7167(3) 0.3305(3) 0.0209(11) Uani 1 1 d .
N9 N -0.0516(5) 0.8908(3) 0.2816(3) 0.0230(11) Uani 1 1 d .
N10 N 0.1198(4) 0.8274(3) 0.1623(3) 0.0191(11) Uani 1 1 d .
O1 O -0.0737(4) 0.2351(3) 0.3547(2) 0.0305(10) Uani 1 1 d .
O2 O 0.2278(4) 0.6219(3) 0.4049(3) 0.0392(12) Uani 1 1 d .
C1 C 0.2751(6) 0.5217(4) 0.1533(3) 0.0215(13) Uani 1 1 d .
H1A H 0.2418 0.5681 0.1087 0.026 Uiso 1 1 calc R
C2 C 0.2181(6) 0.5480(4) 0.2266(3) 0.0254(14) Uani 1 1 d .
H2A H 0.2493 0.6004 0.2186 0.038 Uiso 1 1 calc R
H2B H 0.2465 0.5034 0.2721 0.038 Uiso 1 1 calc R
H2C H 0.1224 0.5571 0.2355 0.038 Uiso 1 1 calc R
C3 C 0.4231(6) 0.5145(4) 0.1324(4) 0.0297(15) Uani 1 1 d .
H3A H 0.4561 0.4955 0.0870 0.045 Uiso 1 1 calc R
H3B H 0.4596 0.4737 0.1769 0.045 Uiso 1 1 calc R
H3C H 0.4493 0.5697 0.1197 0.045 Uiso 1 1 calc R
C4 C 0.1902(5) 0.4432(4) 0.0960(3) 0.0212(13) Uani 1 1 d .
C5 C 0.2446(6) 0.4905(4) 0.0207(3) 0.0263(14) Uani 1 1 d .
H5A H 0.3018 0.5285 0.0140 0.032 Uiso 1 1 calc R
C6 C 0.2188(6) 0.4845(4) -0.0459(4) 0.0292(15) Uani 1 1 d .
H6A H 0.2587 0.5182 -0.0963 0.035 Uiso 1 1 calc R
C7 C 0.1384(6) 0.4319(4) -0.0396(4) 0.0325(16) Uani 1 1 d .
H7A H 0.1241 0.4273 -0.0853 0.039 Uiso 1 1 calc R
C8 C 0.0748(6) 0.3830(4) 0.0353(4) 0.0279(15) Uani 1 1 d .
C9 C -0.0119(6) 0.3295(4) 0.0409(4) 0.0306(16) Uani 1 1 d .
H9A H -0.0238 0.3253 -0.0056 0.037 Uiso 1 1 calc R
C10 C -0.0781(6) 0.2844(4) 0.1104(4) 0.0310(16) Uani 1 1 d .
H10A H -0.1363 0.2492 0.1126 0.037 Uiso 1 1 calc R
C11 C -0.0610(6) 0.2896(4) 0.1799(4) 0.0287(15) Uani 1 1 d .
H11A H -0.1086 0.2582 0.2289 0.034 Uiso 1 1 calc R
C12 C 0.0247(5) 0.3401(4) 0.1775(3) 0.0217(13) Uani 1 1 d .
C13 C 0.0968(6) 0.3884(3) 0.1044(3) 0.0196(13) Uani 1 1 d .
C14 C -0.0410(5) 0.4173(4) 0.2730(3) 0.0213(13) Uani 1 1 d .
H14A H -0.0098 0.4696 0.2317 0.026 Uiso 1 1 calc R
C15 C -0.1857(5) 0.4237(4) 0.2770(4) 0.0283(15) Uani 1 1 d .
H15A H -0.2320 0.4751 0.2878 0.043 Uiso 1 1 calc R
H15B H -0.2198 0.3744 0.3189 0.043 Uiso 1 1 calc R
H15C H -0.1992 0.4255 0.2270 0.043 Uiso 1 1 calc R
C16 C -0.0178(6) 0.4141(4) 0.3510(3) 0.0271(14) Uani 1 1 d .
H16A H -0.0580 0.4672 0.3602 0.041 Uiso 1 1 calc R
H16B H 0.0764 0.4058 0.3490 0.041 Uiso 1 1 calc R
H16C H -0.0570 0.3672 0.3936 0.041 Uiso 1 1 calc R
C17 C 0.0296(6) 0.2610(3) 0.3178(3) 0.0189(12) Uani 1 1 d .
C18 C 0.1102(6) 0.1081(3) 0.4449(3) 0.0195(13) Uani 1 1 d .
H18A H 0.0218 0.1326 0.4566 0.023 Uiso 1 1 calc R
C19 C 0.1540(6) 0.0308(4) 0.4951(3) 0.0224(13) Uani 1 1 d .
H19A H 0.0948 0.0032 0.5406 0.027 Uiso 1 1 calc R
C20 C 0.2825(6) -0.0078(4) 0.4807(3) 0.0214(13) Uani 1 1 d .
C21 C 0.3652(6) 0.0357(4) 0.4137(4) 0.0280(15) Uani 1 1 d .
H21A H 0.4541 0.0118 0.4029 0.034 Uiso 1 1 calc R
C22 C 0.3222(6) 0.1127(4) 0.3623(3) 0.0236(14) Uani 1 1 d .
H22A H 0.3806 0.1401 0.3162 0.028 Uiso 1 1 calc R
C23 C 0.1926(5) 0.1503(3) 0.3782(3) 0.0175(12) Uani 1 1 d .
C24 C 0.3314(6) -0.0909(4) 0.5359(4) 0.0286(15) Uani 1 1 d .
H24A H 0.2569 -0.1184 0.5718 0.043 Uiso 1 1 calc R
H24B H 0.3850 -0.0817 0.5659 0.043 Uiso 1 1 calc R
H24C H 0.3843 -0.1271 0.5061 0.043 Uiso 1 1 calc R
C25 C 0.4372(6) 0.3286(4) 0.3503(3) 0.0234(14) Uani 1 1 d .
C26 C 0.3802(6) 0.2731(4) 0.4336(3) 0.0304(15) Uani 1 1 d .
H26A H 0.3646 0.2200 0.4321 0.046 Uiso 1 1 calc R
H26B H 0.2975 0.3029 0.4541 0.046 Uiso 1 1 calc R
H26C H 0.4422 0.2609 0.4675 0.046 Uiso 1 1 calc R
C27 C 0.4559(6) 0.4127(4) 0.3528(4) 0.0293(15) Uani 1 1 d .
H27A H 0.4862 0.4499 0.2995 0.044 Uiso 1 1 calc R
H27B H 0.5210 0.4026 0.3843 0.044 Uiso 1 1 calc R
H27C H 0.3726 0.4394 0.3762 0.044 Uiso 1 1 calc R
C28 C 0.5657(6) 0.2839(4) 0.3162(4) 0.0304(15) Uani 1 1 d .
H28A H 0.5963 0.3183 0.2618 0.046 Uiso 1 1 calc R
H28B H 0.5521 0.2290 0.3180 0.046 Uiso 1 1 calc R
H28C H 0.6312 0.2757 0.3468 0.046 Uiso 1 1 calc R
C29 C 0.4685(6) 0.2445(4) 0.1235(3) 0.0219(13) Uani 1 1 d .
C30 C 0.5493(7) 0.1642(4) 0.1645(4) 0.0414(19) Uani 1 1 d .
H30A H 0.5916 0.1751 0.1992 0.062 Uiso 1 1 calc R
H30B H 0.6162 0.1447 0.1256 0.062 Uiso 1 1 calc R
H30C H 0.4925 0.1208 0.1954 0.062 Uiso 1 1 calc R
C31 C 0.4024(7) 0.2298(4) 0.0678(4) 0.0422(18) Uani 1 1 d .
H31A H 0.3682 0.2843 0.0329 0.063 Uiso 1 1 calc R
H31B H 0.3304 0.1971 0.0982 0.063 Uiso 1 1 calc R
H31C H 0.4665 0.1986 0.0366 0.063 Uiso 1 1 calc R
C32 C 0.5533(6) 0.3158(4) 0.0781(4) 0.0424(19) Uani 1 1 d .
H32A H 0.4990 0.3671 0.0518 0.064 Uiso 1 1 calc R
H32B H 0.6236 0.2988 0.0389 0.064 Uiso 1 1 calc R
H32C H 0.5914 0.3268 0.1145 0.064 Uiso 1 1 calc R
C33 C 0.1899(6) 1.0130(4) 0.2227(4) 0.0285(15) Uani 1 1 d .
H33A H 0.2714 1.0379 0.2119 0.034 Uiso 1 1 calc R
C34 C 0.1184(6) 1.0659(4) 0.1561(4) 0.0352(17) Uani 1 1 d .
H34A H 0.1726 1.0611 0.1066 0.053 Uiso 1 1 calc R
H34B H 0.1013 1.1251 0.1531 0.053 Uiso 1 1 calc R
H34C H 0.0353 1.0453 0.1659 0.053 Uiso 1 1 calc R
C35 C 0.1116(7) 1.0172(4) 0.3016(4) 0.0379(17) Uani 1 1 d .
H35A H 0.0774 1.0761 0.2971 0.057 Uiso 1 1 calc R
H35B H 0.1681 0.9936 0.3400 0.057 Uiso 1 1 calc R
H35C H 0.0387 0.9846 0.3186 0.057 Uiso 1 1 calc R
C36 C 0.3583(5) 0.9064(4) 0.1834(3) 0.0206(13) Uani 1 1 d .
C37 C 0.4267(6) 0.9711(4) 0.1277(4) 0.0320(16) Uani 1 1 d .
H37A H 0.3889 1.0281 0.1208 0.038 Uiso 1 1 calc R
C38 C 0.5506(6) 0.9539(4) 0.0813(4) 0.0354(17) Uani 1 1 d .
H38A H 0.5953 0.9995 0.0457 0.042 Uiso 1 1 calc R
C39 C 0.6065(6) 0.8742(5) 0.0867(4) 0.0347(17) Uani 1 1 d .
H39A H 0.6873 0.8644 0.0530 0.042 Uiso 1 1 calc R
C40 C 0.5453(6) 0.8055(4) 0.1422(4) 0.0282(15) Uani 1 1 d .
C41 C 0.6036(6) 0.7224(4) 0.1477(4) 0.0307(16) Uani 1 1 d .
H41A H 0.6807 0.7134 0.1110 0.037 Uiso 1 1 calc R
C42 C 0.5526(6) 0.6550(4) 0.2039(4) 0.0317(16) Uani 1 1 d .
H42A H 0.5925 0.5995 0.2057 0.038 Uiso 1 1 calc R
C43 C 0.4401(6) 0.6675(4) 0.2599(4) 0.0260(14) Uani 1 1 d .
H43A H 0.4063 0.6200 0.3004 0.031 Uiso 1 1 calc R
C44 C 0.3787(5) 0.7469(4) 0.2567(3) 0.0168(12) Uani 1 1 d .
C45 C 0.4258(6) 0.8205(4) 0.1940(3) 0.0199(13) Uani 1 1 d .
C46 C 0.3004(6) 0.7919(4) 0.3738(3) 0.0222(13) Uani 1 1 d .
H46A H 0.3277 0.8489 0.3433 0.027 Uiso 1 1 calc R
C47 C 0.4146(6) 0.7351(4) 0.4105(4) 0.0321(16) Uani 1 1 d .
H47A H 0.4355 0.7593 0.4446 0.048 Uiso 1 1 calc R
H47B H 0.4912 0.7308 0.3691 0.048 Uiso 1 1 calc R
H47C H 0.3902 0.6788 0.4414 0.048 Uiso 1 1 calc R
C48 C 0.1793(6) 0.8028(5) 0.4346(4) 0.0388(18) Uani 1 1 d .
H48A H 0.1972 0.8314 0.4661 0.058 Uiso 1 1 calc R
H48B H 0.1547 0.7473 0.4686 0.058 Uiso 1 1 calc R
H48C H 0.1075 0.8367 0.4085 0.058 Uiso 1 1 calc R
C49 C 0.1899(6) 0.6871(4) 0.3587(3) 0.0234(14) Uani 1 1 d .
C50 C -0.0543(5) 0.6142(3) 0.4335(3) 0.0215(13) Uani 1 1 d .
H50A H 0.0000 0.6061 0.4687 0.026 Uiso 1 1 calc R
C51 C -0.1614(5) 0.5716(3) 0.4587(3) 0.0224(13) Uani 1 1 d .
H51A H -0.1803 0.5348 0.5112 0.027 Uiso 1 1 calc R
C52 C -0.2423(6) 0.5821(4) 0.4077(3) 0.0229(14) Uani 1 1 d .
C53 C -0.2131(6) 0.6365(4) 0.3325(3) 0.0225(13) Uani 1 1 d .
H53A H -0.2678 0.6448 0.2974 0.027 Uiso 1 1 calc R
C54 C -0.1058(5) 0.6798(4) 0.3061(4) 0.0236(14) Uani 1 1 d .
H54A H -0.0873 0.7169 0.2536 0.028 Uiso 1 1 calc R
C55 C -0.0258(5) 0.6683(3) 0.3575(3) 0.0196(13) Uani 1 1 d .
C56 C -0.3570(6) 0.5342(4) 0.4352(4) 0.0305(15) Uani 1 1 d .
H56A H -0.4088 0.5542 0.3945 0.046 Uiso 1 1 calc R
H56B H -0.4116 0.5433 0.4830 0.046 Uiso 1 1 calc R
H56C H -0.3253 0.4738 0.4461 0.046 Uiso 1 1 calc R
C57 C -0.1926(6) 0.9192(4) 0.2957(3) 0.0231(14) Uani 1 1 d .
C58 C -0.2532(6) 0.8635(4) 0.3773(4) 0.0331(16) Uani 1 1 d .
H58A H -0.2369 0.8046 0.3795 0.050 Uiso 1 1 calc R
H58B H -0.3476 0.8819 0.3884 0.050 Uiso 1 1 calc R
H58C H -0.2137 0.8685 0.4164 0.050 Uiso 1 1 calc R
C59 C -0.2531(6) 0.9119(5) 0.2344(4) 0.0412(19) Uani 1 1 d .
H59A H -0.2136 0.9475 0.1823 0.062 Uiso 1 1 calc R
H59B H -0.3475 0.9305 0.2450 0.062 Uiso 1 1 calc R
H59C H -0.2370 0.8530 0.2364 0.062 Uiso 1 1 calc R
C60 C -0.2182(6) 1.0116(4) 0.2920(4) 0.0353(17) Uani 1 1 d .
H60A H -0.1747 1.0466 0.2408 0.053 Uiso 1 1 calc R
H60B H -0.1838 1.0162 0.3332 0.053 Uiso 1 1 calc R
H60C H -0.3126 1.0309 0.2997 0.053 Uiso 1 1 calc R
C61 C 0.1129(6) 0.8343(4) 0.0839(3) 0.0224(13) Uani 1 1 d .
C62 C 0.1680(8) 0.7509(5) 0.0744(4) 0.057(2) Uani 1 1 d .
H62A H 0.1088 0.7096 0.1079 0.086 Uiso 1 1 calc R
H62C H 0.2536 0.7321 0.0892 0.086 Uiso 1 1 calc R
H62D H 0.1780 0.7559 0.0197 0.086 Uiso 1 1 calc R
C63 C -0.0246(7) 0.8574(7) 0.0718(5) 0.089(4) Uani 1 1 d .
H63C H -0.0767 0.8135 0.1093 0.133 Uiso 1 1 calc R
H63D H -0.0253 0.8623 0.0184 0.133 Uiso 1 1 calc R
H63A H -0.0621 0.9115 0.0798 0.133 Uiso 1 1 calc R
C64 C 0.2018(8) 0.8981(5) 0.0264(4) 0.057(2) Uani 1 1 d .
H64C H 0.1690 0.9533 0.0328 0.085 Uiso 1 1 calc R
H64D H 0.2029 0.9026 -0.0272 0.085 Uiso 1 1 calc R
H64A H 0.2906 0.8795 0.0364 0.085 Uiso 1 1 calc R

loop_
_atom_site_aniso_label
_atom_site_aniso_U_11
_atom_site_aniso_U_22
_atom_site_aniso_U_33
_atom_site_aniso_U_23
_atom_site_aniso_U_13
_atom_site_aniso_U_12
W1 0.01398(13) 0.01546(13) 0.01590(13) -0.00480(10) -0.00320(9) -0.00205(9)
W2 0.01536(13) 0.01575(13) 0.01592(13) -0.00462(10) -0.00335(10) -0.00283(10)
N1 0.016(3) 0.020(3) 0.019(3) -0.005(2) -0.004(2) -0.004(2)
N2 0.011(2) 0.018(3) 0.023(3) -0.007(2) -0.002(2) -0.0012(19)
N3 0.019(3) 0.015(2) 0.014(2) -0.006(2) -0.001(2) -0.002(2)
N4 0.021(3) 0.014(2) 0.019(3) -0.002(2) 0.002(2) -0.009(2)
N5 0.026(3) 0.022(3) 0.014(3) -0.003(2) -0.002(2) -0.004(2)
N6 0.019(3) 0.014(2) 0.026(3) -0.006(2) -0.003(2) -0.007(2)
N7 0.016(3) 0.019(3) 0.017(3) -0.001(2) -0.009(2) -0.003(2)
N8 0.019(3) 0.019(3) 0.021(3) 0.003(2) -0.010(2) -0.003(2)
N9 0.019(3) 0.025(3) 0.023(3) -0.010(2) 0.000(2) -0.002(2)
N10 0.020(3) 0.021(3) 0.017(3) -0.006(2) -0.002(2) -0.009(2)
O1 0.018(2) 0.032(3) 0.036(3) -0.005(2) -0.002(2) -0.008(2)
O2 0.027(3) 0.029(3) 0.046(3) 0.017(2) -0.018(2) -0.013(2)
C1 0.024(3) 0.017(3) 0.025(3) -0.005(3) -0.009(3) -0.006(3)
C2 0.030(4) 0.021(3) 0.026(3) -0.009(3) -0.007(3) -0.003(3)
C3 0.030(4) 0.027(4) 0.032(4) -0.008(3) -0.003(3) -0.012(3)
C4 0.018(3) 0.021(3) 0.026(3) -0.013(3) -0.005(3) 0.003(2)
C5 0.022(3) 0.028(4) 0.029(4) -0.010(3) -0.006(3) -0.002(3)
C6 0.032(4) 0.033(4) 0.019(3) -0.008(3) -0.009(3) 0.005(3)
C7 0.040(4) 0.035(4) 0.027(4) -0.015(3) -0.018(3) 0.008(3)
C8 0.033(4) 0.023(3) 0.030(4) -0.013(3) -0.014(3) 0.007(3)
C9 0.039(4) 0.031(4) 0.030(4) -0.016(3) -0.021(3) 0.006(3)
C10 0.036(4) 0.026(4) 0.043(4) -0.019(3) -0.017(3) -0.003(3)
C11 0.030(4) 0.026(4) 0.032(4) -0.007(3) -0.012(3) -0.006(3)
C12 0.014(3) 0.027(3) 0.027(3) -0.013(3) -0.008(3) 0.002(3)
C13 0.024(3) 0.018(3) 0.015(3) -0.005(2) -0.006(2) 0.002(2)
C14 0.021(3) 0.023(3) 0.020(3) -0.009(3) -0.004(3) -0.002(3)
C15 0.025(4) 0.025(4) 0.029(4) -0.003(3) -0.007(3) -0.001(3)
C16 0.020(3) 0.033(4) 0.028(4) -0.012(3) -0.008(3) 0.002(3)
C17 0.018(3) 0.019(3) 0.022(3) -0.010(3) -0.007(3) 0.001(2)
C18 0.019(3) 0.023(3) 0.017(3) -0.007(3) -0.003(2) -0.002(3)
C19 0.024(3) 0.026(3) 0.016(3) -0.005(3) -0.002(3) -0.010(3)
C20 0.026(3) 0.018(3) 0.021(3) -0.007(3) -0.008(3) -0.001(3)
C21 0.018(3) 0.028(4) 0.034(4) -0.010(3) -0.002(3) -0.001(3)
C22 0.017(3) 0.022(3) 0.025(3) -0.003(3) -0.001(3) -0.004(3)
C23 0.017(3) 0.017(3) 0.020(3) -0.007(2) -0.005(2) -0.004(2)
C24 0.025(4) 0.023(3) 0.035(4) -0.007(3) -0.009(3) 0.000(3)
C25 0.024(3) 0.024(3) 0.024(3) -0.007(3) -0.010(3) -0.005(3)
C26 0.033(4) 0.039(4) 0.023(3) -0.005(3) -0.013(3) -0.014(3)
C27 0.033(4) 0.025(4) 0.033(4) -0.005(3) -0.015(3) -0.007(3)
C28 0.030(4) 0.037(4) 0.029(4) -0.012(3) -0.013(3) -0.004(3)
C29 0.020(3) 0.026(3) 0.016(3) -0.008(3) 0.002(2) 0.002(3)
C30 0.042(4) 0.046(5) 0.022(4) -0.010(3) -0.007(3) 0.018(4)
C31 0.043(5) 0.052(5) 0.037(4) -0.025(4) -0.012(4) 0.005(4)
C32 0.031(4) 0.050(5) 0.041(4) -0.019(4) 0.009(3) -0.009(3)
C33 0.034(4) 0.014(3) 0.043(4) -0.013(3) -0.010(3) -0.005(3)
C34 0.034(4) 0.018(3) 0.048(4) -0.008(3) -0.006(3) -0.003(3)
C35 0.043(4) 0.031(4) 0.051(5) -0.028(4) -0.013(4) 0.002(3)
C36 0.017(3) 0.021(3) 0.026(3) -0.009(3) -0.004(3) -0.003(2)
C37 0.033(4) 0.023(4) 0.036(4) -0.001(3) -0.007(3) -0.012(3)
C38 0.025(4) 0.047(5) 0.026(4) 0.003(3) 0.002(3) -0.024(3)
C39 0.020(4) 0.058(5) 0.020(3) -0.005(3) -0.001(3) -0.012(3)
C40 0.021(3) 0.044(4) 0.022(3) -0.014(3) -0.006(3) -0.003(3)
C41 0.023(4) 0.044(4) 0.030(4) -0.024(3) -0.007(3) 0.008(3)
C42 0.030(4) 0.031(4) 0.041(4) -0.022(3) -0.015(3) 0.009(3)
C43 0.025(4) 0.022(3) 0.037(4) -0.009(3) -0.016(3) -0.005(3)
C44 0.006(3) 0.028(3) 0.020(3) -0.012(3) 0.000(2) -0.004(2)
C45 0.023(3) 0.028(3) 0.012(3) -0.007(3) -0.010(2) -0.002(3)
C46 0.020(3) 0.028(3) 0.018(3) -0.008(3) -0.006(3) 0.000(3)
C47 0.023(4) 0.049(4) 0.027(4) -0.017(3) -0.012(3) 0.006(3)
C48 0.030(4) 0.062(5) 0.029(4) -0.022(4) -0.007(3) -0.003(4)
C49 0.018(3) 0.026(3) 0.025(3) -0.004(3) -0.005(3) -0.007(3)
C50 0.018(3) 0.017(3) 0.030(4) -0.006(3) -0.011(3) 0.001(2)
C51 0.023(3) 0.017(3) 0.022(3) -0.009(3) 0.007(3) -0.004(3)
C52 0.018(3) 0.017(3) 0.030(4) -0.008(3) 0.000(3) -0.001(2)
C53 0.022(3) 0.023(3) 0.025(3) -0.008(3) -0.007(3) -0.006(3)
C54 0.018(3) 0.023(3) 0.026(3) -0.004(3) -0.004(3) -0.003(3)
C55 0.016(3) 0.016(3) 0.023(3) -0.004(3) 0.000(2) -0.007(2)
C56 0.021(3) 0.032(4) 0.035(4) -0.007(3) 0.000(3) -0.009(3)
C57 0.016(3) 0.024(3) 0.024(3) -0.007(3) -0.003(3) 0.003(3)
C58 0.025(4) 0.040(4) 0.031(4) -0.016(3) 0.006(3) -0.006(3)
C59 0.022(4) 0.067(5) 0.050(5) -0.042(4) -0.005(3) -0.001(3)
C60 0.031(4) 0.035(4) 0.037(4) -0.018(3) -0.005(3) 0.008(3)
C61 0.025(3) 0.026(3) 0.013(3) -0.004(3) -0.003(2) -0.003(3)
C62 0.067(6) 0.068(6) 0.046(5) -0.035(5) -0.016(4) 0.008(5)
C63 0.030(5) 0.196(11) 0.037(5) -0.047(6) -0.016(4) 0.014(6)
C64 0.093(7) 0.054(5) 0.024(4) 0.002(4) -0.010(4) -0.042(5)

loop_
_atom_type_symbol
_atom_type_description
_atom_type_scat_dispersion_real
_atom_type_scat_dispersion_imag
_atom_type_scat_source
C C 0.0033 0.0016 'International Tables Vol C Tables 4.2.6.8 and 6.1.1.4'
H H 0.0000 0.0000 'International Tables Vol C Tables 4.2.6.8 and 6.1.1.4'
N N 0.0061 0.0033 'International Tables Vol C Tables 4.2.6.8 and 6.1.1.4'
O O 0.0106 0.0060 'International Tables Vol C Tables 4.2.6.8 and 6.1.1.4'
W W -0.8490 6.8722 'International Tables Vol C Tables 4.2.6.8 and 6.1.1.4'

loop_
_geom_angle_atom_site_label_1
_geom_angle_atom_site_label_2
_geom_angle_atom_site_label_3
_geom_angle
N5 W1 N4 112.1(2)
N5 W1 N1 101.9(2)
N4 W1 N1 103.88(19)
N5 W1 N3 101.05(19)
N4 W1 N3 99.22(18)
N1 W1 N3 138.11(18)
N5 W1 N2 120.16(19)
N4 W1 N2 126.23(19)
N1 W1 N2 77.70(17)
N3 W1 N2 60.48(16)
N10 W2 N9 111.6(2)
N10 W2 N6 102.56(19)
N9 W2 N6 105.9(2)
N10 W2 N8 101.50(19)
N9 W2 N8 98.1(2)
N6 W2 N8 136.50(18)
N10 W2 N7 113.31(19)
N9 W2 N7 133.01(19)
N6 W2 N7 77.25(17)
N8 W2 N7 60.02(16)
C4 N1 C1 115.9(4)
C4 N1 W1 113.2(3)
C1 N1 W1 126.5(3)
C12 N2 C17 114.5(4)
C12 N2 C14 113.8(4)
C17 N2 C14 113.2(4)
C12 N2 W1 104.5(3)
C17 N2 W1 91.8(3)
C14 N2 W1 117.0(3)
C17 N3 C23 123.7(5)
C17 N3 W1 103.8(4)
C23 N3 W1 132.4(4)
C25 N4 W1 158.9(4)
C29 N5 W1 168.3(4)
C36 N6 C33 115.9(5)
C36 N6 W2 117.0(3)
C33 N6 W2 124.1(4)
C44 N7 C49 115.0(4)
C44 N7 C46 113.0(4)
C49 N7 C46 112.2(4)
C44 N7 W2 105.5(3)
C49 N7 W2 92.2(3)
C46 N7 W2 117.3(3)
C49 N8 C55 121.4(5)
C49 N8 W2 105.6(4)
C55 N8 W2 132.9(4)
C57 N9 W2 163.5(4)
C61 N10 W2 167.2(4)
N1 C1 C3 114.0(5)
N1 C1 C2 110.4(4)
C3 C1 C2 111.7(5)
C5 C4 N1 122.7(5)
C5 C4 C13 117.3(5)
N1 C4 C13 120.0(5)
C4 C5 C6 122.6(6)
C7 C6 C5 121.1(6)
C6 C7 C8 120.2(6)
C9 C8 C7 119.5(6)
C9 C8 C13 120.1(6)
C7 C8 C13 120.4(6)
C10 C9 C8 121.6(6)
C9 C10 C11 119.9(6)
C12 C11 C10 120.6(6)
C11 C12 C13 120.7(5)
C11 C12 N2 118.3(5)
C13 C12 N2 121.0(5)
C8 C13 C12 117.1(5)
C8 C13 C4 118.3(5)
C12 C13 C4 124.6(5)
N2 C14 C15 113.3(5)
N2 C14 C16 109.7(5)
C15 C14 C16 110.3(5)
O1 C17 N3 132.5(6)
O1 C17 N2 123.9(5)
N3 C17 N2 103.6(4)
C23 C18 C19 121.1(5)
C18 C19 C20 121.7(5)
C21 C20 C19 116.8(5)
C21 C20 C24 121.2(5)
C19 C20 C24 121.9(5)
C22 C21 C20 122.1(6)
C21 C22 C23 119.9(5)
C18 C23 C22 118.3(5)
C18 C23 N3 124.2(5)
C22 C23 N3 117.5(5)
N4 C25 C28 109.2(5)
N4 C25 C27 109.9(5)
C28 C25 C27 111.1(5)
N4 C25 C26 106.5(5)
C28 C25 C26 110.9(5)
C27 C25 C26 109.0(5)
N5 C29 C30 110.3(5)
N5 C29 C31 108.2(5)
C30 C29 C31 110.7(5)
N5 C29 C32 106.5(5)
C30 C29 C32 110.9(5)
C31 C29 C32 110.0(5)
N6 C33 C35 111.1(5)
N6 C33 C34 112.1(5)
C35 C33 C34 112.5(5)
C37 C36 N6 121.2(5)
C37 C36 C45 116.0(5)
N6 C36 C45 122.9(5)
C36 C37 C38 121.9(6)
C39 C38 C37 121.5(6)
C38 C39 C40 120.1(6)
C41 C40 C39 120.1(6)
C41 C40 C45 120.2(6)
C39 C40 C45 119.7(6)
C42 C41 C40 121.7(6)
C41 C42 C43 119.7(6)
C44 C43 C42 121.0(6)
C43 C44 C45 120.6(5)
C43 C44 N7 120.9(5)
C45 C44 N7 118.4(5)
C40 C45 C44 116.3(5)
C40 C45 C36 120.3(5)
C44 C45 C36 123.4(5)
C48 C46 N7 109.4(5)
C48 C46 C47 112.3(5)
N7 C46 C47 112.1(5)
O2 C49 N8 133.9(6)
O2 C49 N7 123.9(5)
N8 C49 N7 102.2(5)
C55 C50 C51 120.4(6)
C50 C51 C52 120.8(5)
C53 C52 C51 118.1(5)
C53 C52 C56 121.5(6)
C51 C52 C56 120.4(5)
C52 C53 C54 122.0(6)
C53 C54 C55 119.2(5)
C50 C55 C54 119.5(5)
C50 C55 N8 121.9(5)
C54 C55 N8 118.5(5)
N9 C57 C59 110.5(5)
N9 C57 C58 108.0(5)
C59 C57 C58 109.9(5)
N9 C57 C60 109.7(5)
C59 C57 C60 109.1(5)
C58 C57 C60 109.6(5)
N10 C61 C62 107.5(5)
N10 C61 C63 111.8(5)
C62 C61 C63 109.4(7)
N10 C61 C64 107.1(5)
C62 C61 C64 108.0(6)
C63 C61 C64 112.9(6)

loop_
_geom_bond_atom_site_label_1
_geom_bond_atom_site_label_2
_geom_bond_distance
W1 N5 1.738(5)
W1 N4 1.744(5)
W1 N1 2.030(4)
W1 N3 2.125(4)
W1 N2 2.285(4)
W2 N10 1.741(4)
W2 N9 1.754(5)
W2 N6 2.053(4)
W2 N8 2.113(4)
W2 N7 2.292(4)
N1 C4 1.404(7)
N1 C1 1.495(6)
N2 C12 1.466(7)
N2 C17 1.490(7)
N2 C14 1.513(7)
N3 C17 1.338(7)
N3 C23 1.422(7)
N4 C25 1.480(7)
N5 C29 1.465(7)
N6 C36 1.408(7)
N6 C33 1.483(7)
N7 C44 1.455(6)
N7 C49 1.500(7)
N7 C46 1.526(7)
N8 C49 1.335(7)
N8 C55 1.434(7)
N9 C57 1.464(7)
N10 C61 1.458(7)
O1 C17 1.219(6)
O2 C49 1.198(7)
C1 C3 1.517(8)
C1 C2 1.544(7)
C4 C5 1.385(8)
C4 C13 1.469(8)
C5 C6 1.401(8)
C6 C7 1.343(8)
C7 C8 1.420(8)
C8 C9 1.412(8)
C8 C13 1.424(8)
C9 C10 1.345(8)
C10 C11 1.409(8)
C11 C12 1.385(8)
C12 C13 1.431(8)
C14 C15 1.515(7)
C14 C16 1.536(7)
C18 C23 1.377(7)
C18 C19 1.378(8)
C19 C20 1.392(8)
C20 C21 1.389(8)
C20 C24 1.499(8)
C21 C22 1.383(8)
C22 C23 1.399(7)
C25 C28 1.524(8)
C25 C27 1.531(8)
C25 C26 1.540(8)
C29 C30 1.510(8)
C29 C31 1.534(8)
C29 C32 1.540(8)
C33 C35 1.517(8)
C33 C34 1.529(8)
C36 C37 1.401(8)
C36 C45 1.461(8)
C37 C38 1.417(9)
C38 C39 1.349(9)
C39 C40 1.408(8)
C40 C41 1.407(8)
C40 C45 1.424(8)
C41 C42 1.350(9)
C42 C43 1.408(8)
C43 C44 1.368(8)
C44 C45 1.452(8)
C46 C48 1.511(8)
C46 C47 1.531(8)
C50 C55 1.379(8)
C50 C51 1.383(7)
C51 C52 1.398(8)
C52 C53 1.372(8)
C52 C56 1.505(7)
C53 C54 1.390(7)
C54 C55 1.394(7)
C57 C59 1.525(8)
C57 C58 1.532(8)
C57 C60 1.535(8)
C61 C62 1.488(9)
C61 C63 1.495(9)
C61 C64 1.523(8)

loop_
_geom_torsion_atom_site_label_1
_geom_torsion_atom_site_label_2
_geom_torsion_atom_site_label_3
_geom_torsion_atom_site_label_4
_geom_torsion
N5 W1 N1 C4 48.2(4)
N4 W1 N1 C4 164.8(4)
N3 W1 N1 C4 -73.7(4)
N2 W1 N1 C4 -70.5(4)
N5 W1 N1 C1 -106.9(4)
N4 W1 N1 C1 9.7(5)
N3 W1 N1 C1 131.3(4)
N2 W1 N1 C1 134.4(4)
N5 W1 N2 C12 -27.1(4)
N4 W1 N2 C12 167.9(3)
N1 W1 N2 C12 69.6(3)
N3 W1 N2 C12 -112.8(4)
N5 W1 N2 C17 88.9(3)
N4 W1 N2 C17 -76.1(3)
N1 W1 N2 C17 -174.4(3)
N3 W1 N2 C17 3.1(3)
N5 W1 N2 C14 -153.8(4)
N4 W1 N2 C14 41.2(4)
N1 W1 N2 C14 -57.1(4)
N3 W1 N2 C14 120.4(4)
N5 W1 N3 C17 -122.1(4)
N4 W1 N3 C17 123.0(4)
N1 W1 N3 C17 0.0(5)
N2 W1 N3 C17 -3.6(3)
N5 W1 N3 C23 61.2(5)
N4 W1 N3 C23 -53.7(5)
N1 W1 N3 C23 -176.7(4)
N2 W1 N3 C23 179.7(5)
N5 W1 N4 C25 -27.3(11)
N1 W1 N4 C25 -136.5(10)
N3 W1 N4 C25 78.7(10)
N2 W1 N4 C25 138.8(10)
N4 W1 N5 C29 -64(2)
N1 W1 N5 C29 46(2)
N3 W1 N5 C29 -169(2)
N2 W1 N5 C29 129(2)
N10 W2 N6 C36 -49.4(4)
N9 W2 N6 C36 -166.5(4)
N8 W2 N6 C36 72.7(5)
N7 W2 N6 C36 62.0(4)
N10 W2 N6 C33 110.0(5)
N9 W2 N6 C33 -7.1(5)
N8 W2 N6 C33 -127.9(4)
N7 W2 N6 C33 -138.6(5)
N10 W2 N7 C44 26.5(4)
N9 W2 N7 C44 -171.8(3)
N6 W2 N7 C44 -71.8(3)
N8 W2 N7 C44 116.6(4)
N10 W2 N7 C49 -90.2(3)
N9 W2 N7 C49 71.4(4)
N6 W2 N7 C49 171.4(3)
N8 W2 N7 C49 -0.1(3)
N10 W2 N7 C46 153.3(4)
N9 W2 N7 C46 -45.0(5)
N6 W2 N7 C46 55.0(4)
N8 W2 N7 C46 -116.6(4)
N10 W2 N8 C49 110.5(4)
N9 W2 N8 C49 -135.4(4)
N6 W2 N8 C49 -11.9(5)
N7 W2 N8 C49 0.1(4)
N10 W2 N8 C55 -72.8(5)
N9 W2 N8 C55 41.2(5)
N6 W2 N8 C55 164.7(4)
N7 W2 N8 C55 176.7(6)
N10 W2 N9 C57 35.4(15)
N6 W2 N9 C57 146.2(14)
N8 W2 N9 C57 -70.4(15)
N7 W2 N9 C57 -126.5(14)
N9 W2 N10 C61 31.9(18)
N6 W2 N10 C61 -81.1(18)
N8 W2 N10 C61 135.4(18)
N7 W2 N10 C61 -162.5(17)
C4 N1 C1 C3 -94.3(6)
W1 N1 C1 C3 60.2(6)
C4 N1 C1 C2 139.0(5)
W1 N1 C1 C2 -66.5(6)
C1 N1 C4 C5 24.7(8)
W1 N1 C4 C5 -133.2(5)
C1 N1 C4 C13 -157.4(5)
W1 N1 C4 C13 44.7(6)
N1 C4 C5 C6 174.9(5)
C13 C4 C5 C6 -3.1(9)
C4 C5 C6 C7 0.1(9)
C5 C6 C7 C8 2.0(9)
C6 C7 C8 C9 178.4(6)
C6 C7 C8 C13 -0.9(9)
C7 C8 C9 C10 -177.5(6)
C13 C8 C9 C10 1.8(9)
C8 C9 C10 C11 -0.4(10)
C9 C10 C11 C12 -0.7(9)
C10 C11 C12 C13 0.4(9)
C10 C11 C12 N2 -179.3(5)
C17 N2 C12 C11 34.4(7)
C14 N2 C12 C11 -98.0(6)
W1 N2 C12 C11 133.3(5)
C17 N2 C12 C13 -145.3(5)
C14 N2 C12 C13 82.3(6)
W1 N2 C12 C13 -46.4(6)
C9 C8 C13 C12 -2.0(8)
C7 C8 C13 C12 177.3(5)
C9 C8 C13 C4 178.5(5)
C7 C8 C13 C4 -2.2(8)
C11 C12 C13 C8 1.0(8)
N2 C12 C13 C8 -179.3(5)
C11 C12 C13 C4 -179.7(5)
N2 C12 C13 C4 0.0(8)
C5 C4 C13 C8 4.0(8)
N1 C4 C13 C8 -174.0(5)
C5 C4 C13 C12 -175.3(5)
N1 C4 C13 C12 6.6(8)
C12 N2 C14 C15 56.5(6)
C17 N2 C14 C15 -76.6(6)
W1 N2 C14 C15 178.6(4)
C12 N2 C14 C16 -179.8(5)
C17 N2 C14 C16 47.2(6)
W1 N2 C14 C16 -57.7(5)
C23 N3 C17 O1 2.6(10)
W1 N3 C17 O1 -174.4(6)
C23 N3 C17 N2 -178.0(4)
W1 N3 C17 N2 4.9(4)
C12 N2 C17 O1 -78.1(7)
C14 N2 C17 O1 54.5(7)
W1 N2 C17 O1 175.0(5)
C12 N2 C17 N3 102.4(5)
C14 N2 C17 N3 -124.9(5)
W1 N2 C17 N3 -4.5(4)
C23 C18 C19 C20 0.1(9)
C18 C19 C20 C21 0.7(8)
C18 C19 C20 C24 178.6(5)
C19 C20 C21 C22 -1.6(9)
C24 C20 C21 C22 -179.6(6)
C20 C21 C22 C23 1.8(9)
C19 C18 C23 C22 0.1(8)
C19 C18 C23 N3 179.4(5)
C21 C22 C23 C18 -1.0(8)
C21 C22 C23 N3 179.6(5)
C17 N3 C23 C18 -19.8(8)
W1 N3 C23 C18 156.3(4)
C17 N3 C23 C22 159.5(5)
W1 N3 C23 C22 -24.4(7)
W1 N4 C25 C28 28.8(13)
W1 N4 C25 C27 151.0(9)
W1 N4 C25 C26 -91.0(11)
W1 N5 C29 C30 119.5(19)
W1 N5 C29 C31 -119.2(19)
W1 N5 C29 C32 -1(2)
C36 N6 C33 C35 -140.6(5)
W2 N6 C33 C35 59.7(6)
C36 N6 C33 C34 92.5(6)
W2 N6 C33 C34 -67.2(6)
C33 N6 C36 C37 -16.0(8)
W2 N6 C36 C37 145.1(5)
C33 N6 C36 C45 165.2(5)
W2 N6 C36 C45 -33.7(7)
N6 C36 C37 C38 -175.3(6)
C45 C36 C37 C38 3.6(9)
C36 C37 C38 C39 2.4(10)
C37 C38 C39 C40 -3.5(10)
C38 C39 C40 C41 179.9(6)
C38 C39 C40 C45 -1.6(9)
C39 C40 C41 C42 175.1(6)
C45 C40 C41 C42 -3.4(9)
C40 C41 C42 C43 -1.5(9)
C41 C42 C43 C44 2.2(9)
C42 C43 C44 C45 2.0(8)
C42 C43 C44 N7 -176.6(5)
C49 N7 C44 C43 -26.0(7)
C46 N7 C44 C43 104.7(6)
W2 N7 C44 C43 -125.9(5)
C49 N7 C44 C45 155.5(5)
C46 N7 C44 C45 -73.8(6)
W2 N7 C44 C45 55.5(5)
C41 C40 C45 C44 7.1(8)
C39 C40 C45 C44 -171.3(5)
C41 C40 C45 C36 -173.8(5)
C39 C40 C45 C36 7.8(8)
C43 C44 C45 C40 -6.5(8)
N7 C44 C45 C40 172.1(5)
C43 C44 C45 C36 174.4(5)
N7 C44 C45 C36 -7.0(8)
C37 C36 C45 C40 -8.5(8)
N6 C36 C45 C40 170.3(5)
C37 C36 C45 C44 170.5(5)
N6 C36 C45 C44 -10.6(8)
C44 N7 C46 C48 -179.5(5)
C49 N7 C46 C48 -47.5(6)
W2 N7 C46 C48 57.4(6)
C44 N7 C46 C47 -54.2(6)
C49 N7 C46 C47 77.9(6)
W2 N7 C46 C47 -177.2(4)
C55 N8 C49 O2 2.3(11)
W2 N8 C49 O2 179.4(7)
C55 N8 C49 N7 -177.3(5)
W2 N8 C49 N7 -0.2(5)
C44 N7 C49 O2 72.3(8)
C46 N7 C49 O2 -58.8(8)
W2 N7 C49 O2 -179.5(6)
C44 N7 C49 N8 -108.1(5)
C46 N7 C49 N8 120.9(5)
W2 N7 C49 N8 0.1(4)
C55 C50 C51 C52 0.4(8)
C50 C51 C52 C53 -0.7(8)
C50 C51 C52 C56 178.7(5)
C51 C52 C53 C54 0.7(9)
C56 C52 C53 C54 -178.7(5)
C52 C53 C54 C55 -0.4(9)
C51 C50 C55 C54 0.0(9)
C51 C50 C55 N8 176.7(5)
C53 C54 C55 C50 0.0(8)
C53 C54 C55 N8 -176.8(5)
C49 N8 C55 C50 32.9(8)
W2 N8 C55 C50 -143.3(5)
C49 N8 C55 C54 -150.4(6)
W2 N8 C55 C54 33.4(8)
W2 N9 C57 C59 -25.5(17)
W2 N9 C57 C58 94.8(15)
W2 N9 C57 C60 -145.8(13)
W2 N10 C61 C62 -165.3(16)
W2 N10 C61 C63 -45(2)
W2 N10 C61 C64 78.9(19)
